data_7216909
loop_
_publ_author_name
'Kyne, Graham M.'
'Light, Mark E.'
'Hursthouse, Mike B.'
'Mendoza, Javier de'
'Kilburn, Jeremy D.'

_publ_section_title
;
 Enantioselective amino acid recognition using acyclic thiourea receptors
;
_journal_issue 11
_journal_name_full 'Journal of the Chemical Society, Perkin Transactions 1'
_journal_page_first 1258
_journal_paper_doi 10.1039/b102298a
_journal_year 2001
_chemical_formula_sum 'C23 H32 N6 O2 S'
_chemical_formula_weight 456.61
_chemical_name_systematic
; 
? 
;
_space_group_IT_number 2
_symmetry_cell_setting triclinic
_symmetry_space_group_name_Hall '-P 1'
_symmetry_space_group_name_H-M 'P -1'
_atom_sites_solution_hydrogens geom
_atom_sites_solution_primary direct
_atom_sites_solution_secondary difmap
_audit_creation_method SHELXL-97
_cell_angle_alpha 89.975(2)
_cell_angle_beta 79.123(2)
_cell_angle_gamma 65.1932(12)
_cell_formula_units_Z 2
_cell_length_a 9.4566(3)
_cell_length_b 10.7149(4)
_cell_length_c 13.2326(4)
_cell_measurement_reflns_used 4737
_cell_measurement_temperature 150(2)
_cell_measurement_theta_max 26.36
_cell_measurement_theta_min 2.10
_cell_volume 1190.56(7)
_computing_cell_refinement 'DENZO & SCALEPACK'
_computing_data_collection 'COLLECT and DENZO'
_computing_data_reduction DENZO
_computing_molecular_graphics CAMERON
_computing_publication_material WINGX
_computing_structure_refinement 'SHELXL-97 (Sheldrick, 1997)'
_computing_structure_solution 'SHELXS-97 (Sheldrick, 1990)'
_diffrn_ambient_temperature 150(2)
_diffrn_detector_area_resol_mean 9.091
_diffrn_measured_fraction_theta_full 0.971
_diffrn_measured_fraction_theta_max 0.971
_diffrn_measurement_device_type 'Nonius kappac CCD'
_diffrn_measurement_method 'Phi and omega scans'
_diffrn_radiation_monochromator graphite
_diffrn_radiation_source 'Nonius FR591 Rotating anode'
_diffrn_radiation_type MoK\a
_diffrn_radiation_wavelength 0.71073
_diffrn_reflns_av_R_equivalents 0.0430
_diffrn_reflns_av_sigmaI/netI 0.0404
_diffrn_reflns_limit_h_max 11
_diffrn_reflns_limit_h_min -11
_diffrn_reflns_limit_k_max 13
_diffrn_reflns_limit_k_min -13
_diffrn_reflns_limit_l_max 16
_diffrn_reflns_limit_l_min -16
_diffrn_reflns_number 18090
_diffrn_reflns_theta_full 26.36
_diffrn_reflns_theta_max 26.36
_diffrn_reflns_theta_min 2.10
_exptl_absorpt_coefficient_mu 0.168
_exptl_absorpt_correction_T_max 0.9917
_exptl_absorpt_correction_T_min 0.9672
_exptl_absorpt_correction_type multi-scan
_exptl_crystal_colour Colourless
_exptl_crystal_density_diffrn 1.274
_exptl_crystal_density_method 'not measured'
_exptl_crystal_description Needle
_exptl_crystal_F_000 488
_exptl_crystal_size_max 0.20
_exptl_crystal_size_mid 0.05
_exptl_crystal_size_min 0.05
_refine_diff_density_max 0.244
_refine_diff_density_min -0.217
_refine_diff_density_rms 0.046
_refine_ls_extinction_coef 0.034(3)
_refine_ls_extinction_expression Fc^*^=kFc[1+0.001xFc^2^\l^3^/sin(2\q)]^-1/4^
_refine_ls_extinction_method SHELXL
_refine_ls_goodness_of_fit_ref 1.081
_refine_ls_hydrogen_treatment mixed
_refine_ls_matrix_type full
_refine_ls_number_parameters 418
_refine_ls_number_reflns 4737
_refine_ls_number_restraints 0
_refine_ls_restrained_S_all 1.081
_refine_ls_R_factor_all 0.0529
_refine_ls_R_factor_gt 0.0429
_refine_ls_shift/su_max 0.001
_refine_ls_shift/su_mean 0.000
_refine_ls_structure_factor_coef Fsqd
_refine_ls_weighting_details 'w=1/[\s^2^(Fo^2^)+(0.0228P)^2^+0.8702P] where P=(Fo^2^+2Fc^2^)/3'
_refine_ls_weighting_scheme calc
_refine_ls_wR_factor_gt 0.0976
_refine_ls_wR_factor_ref 0.1023
_reflns_number_gt 3975
_reflns_number_total 4737
_reflns_threshold_expression >2sigma(I)
_cod_data_source_file b102298a.txt
_cod_data_source_block s92
_cod_depositor_comments
;
The following automatic conversions were performed:

'_symmetry_cell_setting' value 'Triclinic' changed to 'triclinic'
according to
/usr/data/users/saulius/automatic-downloads/retrospective/RSC/lib/dictionaries/cif_core.dic
dictionary named 'cif_core.dic' version 2.4.2 from
2011-04-26.

'_exptl_absorpt_correction_type' value 'Multiscan'
changed to 'multi-scan' according to
/usr/data/users/saulius/automatic-downloads/retrospective/RSC/lib/dictionaries/cif_core.dic
dictionary named 'cif_core.dic' version 2.4.2 from 2011-04-26.

Automatic conversion script
Id: cif_fix_values 2281 2013-09-26 08:29:07Z andrius 

The following automatic conversions were performed:

'_refine_ls_weighting_scheme' value 'calc
w=1/[\s^2^(Fo^2^)+(0.0228P)^2^+0.8702P] where P=(Fo^2^+2Fc^2^)/3' was
changed to 'calc'. New tag '_refine_ls_weighting_details' was
created. The value of the new tag was set to
'w=1/[\s^2^(Fo^2^)+(0.0228P)^2^+0.8702P] where P=(Fo^2^+2Fc^2^)/3'.

Automatic conversion script
Id: cif_fix_values 3143 2015-03-26 13:38:13Z robertas 
;
_cod_original_sg_symbol_H-M P-1
_cod_database_code 7216909

loop_
_symmetry_equiv_pos_as_xyz
'x, y, z'
'-x, -y, -z'

loop_
_atom_site_label
_atom_site_type_symbol
_atom_site_fract_x
_atom_site_fract_y
_atom_site_fract_z
_atom_site_U_iso_or_equiv
_atom_site_adp_type
_atom_site_occupancy
_atom_site_calc_flag
S1 S 0.72083(6) 0.10694(5) 0.40123(4) 0.03051(15) Uani 1 d
O2 O 1.35620(15) 0.50588(13) 0.33828(10) 0.0266(3) Uani 1 d
N5 N 1.02594(17) 0.42400(15) 0.34957(11) 0.0222(3) Uani 1 d
O1 O 0.15813(17) 0.60678(15) 0.96759(11) 0.0385(4) Uani 1 d
N6 N 1.15029(19) 0.58644(16) 0.25466(12) 0.0261(3) Uani 1 d
N4 N 0.69807(18) 0.35471(16) 0.46105(12) 0.0248(3) Uani 1 d
N2 N 0.38835(17) 0.34157(15) 0.76433(11) 0.0226(3) Uani 1 d
N1 N 0.37059(18) 0.57952(16) 0.84151(12) 0.0253(3) Uani 1 d
N3 N 0.57049(18) 0.26331(16) 0.57841(12) 0.0261(3) Uani 1 d
C6 C 0.2790(2) 0.40159(19) 0.85211(13) 0.0238(4) Uani 1 d
C7 C 0.1834(2) 0.3430(2) 0.90267(15) 0.0289(4) Uani 1 d
C18 C 1.1666(2) 0.40938(17) 0.36880(13) 0.0220(4) Uani 1 d
C14 C 0.9656(2) 0.33872(18) 0.39153(13) 0.0229(4) Uani 1 d
C19 C 1.2321(2) 0.50563(17) 0.31896(13) 0.0222(4) Uani 1 d
C11 C 0.5246(2) 0.15931(19) 0.62401(14) 0.0251(4) Uani 1 d
C5 C 0.2638(2) 0.53935(19) 0.89282(14) 0.0254(4) Uani 1 d
C10 C 0.4032(2) 0.22151(18) 0.72386(13) 0.0231(4) Uani 1 d
C17 C 1.2513(2) 0.31223(19) 0.42915(15) 0.0275(4) Uani 1 d
C12 C 0.6614(2) 0.24731(18) 0.48385(13) 0.0218(4) Uani 1 d
C16 C 1.1882(2) 0.2230(2) 0.47141(16) 0.0309(4) Uani 1 d
C13 C 0.8067(2) 0.3591(2) 0.36956(14) 0.0267(4) Uani 1 d
C20 C 1.1903(2) 0.69156(19) 0.20328(15) 0.0262(4) Uani 1 d
C15 C 1.0452(2) 0.23597(19) 0.45225(15) 0.0273(4) Uani 1 d
C8 C 0.2016(2) 0.2170(2) 0.86103(15) 0.0313(4) Uani 1 d
C21 C 1.1152(2) 0.8280(2) 0.26959(15) 0.0281(4) Uani 1 d
C9 C 0.3120(2) 0.1550(2) 0.77079(15) 0.0281(4) Uani 1 d
C22 C 1.1520(3) 0.9403(2) 0.21636(17) 0.0326(4) Uani 1 d
C3 C 0.4824(2) 0.6994(2) 0.94101(16) 0.0294(4) Uani 1 d
C4 C 0.3748(2) 0.70987(19) 0.86643(15) 0.0279(4) Uani 1 d
C23 C 1.0669(3) 0.9924(2) 0.12762(19) 0.0410(5) Uani 1 d
C2 C 0.5057(3) 0.8314(2) 0.95156(17) 0.0347(5) Uani 1 d
C1 C 0.6228(4) 0.8424(3) 0.8612(2) 0.0551(7) Uani 1 d
H20A H 1.157(2) 0.697(2) 0.1367(16) 0.028(5) Uiso 1 d
H15 H 0.999(2) 0.177(2) 0.4793(15) 0.027(5) Uiso 1 d
H13B H 0.823(2) 0.283(2) 0.3183(15) 0.024(5) Uiso 1 d
H17 H 1.346(3) 0.307(2) 0.4398(16) 0.031(5) Uiso 1 d
H11B H 0.478(2) 0.126(2) 0.5763(16) 0.027(5) Uiso 1 d
H13A H 0.759(2) 0.446(2) 0.3396(16) 0.029(5) Uiso 1 d
H20B H 1.309(3) 0.653(2) 0.1902(16) 0.031(5) Uiso 1 d
H11A H 0.619(3) 0.078(2) 0.6397(16) 0.033(6) Uiso 1 d
H4A H 0.264(3) 0.779(2) 0.8969(16) 0.034(6) Uiso 1 d
H21B H 1.001(3) 0.857(2) 0.2887(16) 0.033(6) Uiso 1 d
H4B H 0.412(3) 0.739(2) 0.7986(17) 0.035(6) Uiso 1 d
H3B H 0.588(3) 0.620(2) 0.9140(18) 0.042(6) Uiso 1 d
H21A H 1.157(2) 0.812(2) 0.3359(17) 0.033(6) Uiso 1 d
H22A H 1.270(3) 0.904(2) 0.1897(17) 0.039(6) Uiso 1 d
H1N H 0.437(2) 0.525(2) 0.7894(17) 0.027(5) Uiso 1 d
H8 H 0.137(3) 0.170(2) 0.8951(17) 0.039(6) Uiso 1 d
H9 H 0.329(3) 0.067(2) 0.7350(17) 0.038(6) Uiso 1 d
H2B H 0.542(3) 0.832(3) 1.017(2) 0.048(7) Uiso 1 d
H23C H 0.949(3) 1.028(3) 0.153(2) 0.059(8) Uiso 1 d
H7 H 0.107(3) 0.390(2) 0.9654(17) 0.031(5) Uiso 1 d
H2A H 0.406(3) 0.909(2) 0.9589(17) 0.036(6) Uiso 1 d
H16 H 1.247(3) 0.151(2) 0.5159(18) 0.045(6) Uiso 1 d
H23A H 1.089(3) 1.072(3) 0.0970(19) 0.051(7) Uiso 1 d
H6N H 1.065(3) 0.578(2) 0.2495(17) 0.038(6) Uiso 1 d
H23B H 1.100(3) 0.918(3) 0.071(2) 0.050(7) Uiso 1 d
H1C H 0.731(4) 0.768(3) 0.854(2) 0.067(9) Uiso 1 d
H1B H 0.640(3) 0.921(3) 0.870(2) 0.059(8) Uiso 1 d
H22B H 1.123(3) 1.020(3) 0.266(2) 0.057(7) Uiso 1 d
H3A H 0.435(3) 0.676(2) 1.0084(19) 0.042(6) Uiso 1 d
H1A H 0.592(3) 0.833(3) 0.795(2) 0.062(8) Uiso 1 d
HN4 H 0.672(2) 0.416(2) 0.5110(17) 0.028(5) Uiso 1 d
HN3 H 0.553(3) 0.333(2) 0.6196(18) 0.038(6) Uiso 1 d

loop_
_atom_site_aniso_label
_atom_site_aniso_U_11
_atom_site_aniso_U_22
_atom_site_aniso_U_33
_atom_site_aniso_U_23
_atom_site_aniso_U_13
_atom_site_aniso_U_12
S1 0.0378(3) 0.0246(3) 0.0261(3) -0.00341(18) 0.0014(2) -0.0138(2)
O2 0.0257(7) 0.0299(7) 0.0275(7) 0.0012(5) -0.0036(5) -0.0160(6)
N5 0.0225(7) 0.0237(8) 0.0210(7) 0.0013(6) -0.0023(6) -0.0114(6)
O1 0.0353(8) 0.0405(8) 0.0354(8) -0.0131(6) 0.0091(6) -0.0189(7)
N6 0.0243(8) 0.0264(8) 0.0308(9) 0.0066(6) -0.0059(7) -0.0138(7)
N4 0.0241(8) 0.0257(8) 0.0258(8) -0.0014(7) -0.0009(6) -0.0135(6)
N2 0.0213(7) 0.0254(8) 0.0226(8) 0.0007(6) -0.0035(6) -0.0118(6)
N1 0.0244(8) 0.0251(8) 0.0258(8) -0.0035(6) -0.0014(7) -0.0117(6)
N3 0.0293(8) 0.0255(8) 0.0248(8) -0.0045(6) 0.0021(7) -0.0162(7)
C6 0.0213(8) 0.0272(9) 0.0236(9) 0.0016(7) -0.0044(7) -0.0111(7)
C7 0.0246(9) 0.0351(11) 0.0272(10) 0.0009(8) -0.0007(8) -0.0149(8)
C18 0.0225(9) 0.0199(8) 0.0221(9) -0.0011(7) -0.0007(7) -0.0093(7)
C14 0.0250(9) 0.0236(9) 0.0202(8) 0.0009(7) -0.0018(7) -0.0117(7)
C19 0.0225(9) 0.0218(9) 0.0211(8) -0.0031(7) 0.0006(7) -0.0104(7)
C11 0.0286(10) 0.0235(9) 0.0255(9) 0.0011(7) -0.0032(8) -0.0144(8)
C5 0.0229(9) 0.0291(10) 0.0236(9) -0.0007(7) -0.0032(7) -0.0111(7)
C10 0.0222(9) 0.0245(9) 0.0247(9) 0.0022(7) -0.0065(7) -0.0112(7)
C17 0.0240(9) 0.0277(10) 0.0326(10) 0.0044(8) -0.0079(8) -0.0120(8)
C12 0.0182(8) 0.0222(9) 0.0252(9) 0.0025(7) -0.0058(7) -0.0084(7)
C16 0.0288(10) 0.0292(10) 0.0362(11) 0.0116(8) -0.0109(9) -0.0121(8)
C13 0.0266(9) 0.0318(10) 0.0263(9) 0.0074(8) -0.0066(8) -0.0164(8)
C20 0.0261(10) 0.0257(10) 0.0269(10) 0.0061(7) -0.0022(8) -0.0126(8)
C15 0.0306(10) 0.0246(9) 0.0296(10) 0.0072(8) -0.0052(8) -0.0150(8)
C8 0.0289(10) 0.0384(11) 0.0336(10) 0.0061(8) -0.0034(8) -0.0224(9)
C21 0.0297(10) 0.0278(10) 0.0271(10) 0.0041(8) -0.0040(8) -0.0135(8)
C9 0.0302(10) 0.0295(10) 0.0306(10) 0.0022(8) -0.0069(8) -0.0182(8)
C22 0.0362(11) 0.0277(10) 0.0383(11) 0.0059(9) -0.0080(9) -0.0176(9)
C3 0.0319(10) 0.0293(10) 0.0298(10) 0.0005(8) -0.0070(9) -0.0154(9)
C4 0.0290(10) 0.0239(9) 0.0311(10) -0.0003(8) -0.0060(8) -0.0115(8)
C23 0.0428(13) 0.0368(12) 0.0471(14) 0.0172(11) -0.0132(11) -0.0190(10)
C2 0.0330(11) 0.0307(11) 0.0403(12) -0.0089(9) -0.0052(9) -0.0147(9)
C1 0.0569(17) 0.0486(15) 0.0670(19) -0.0135(13) 0.0101(14) -0.0390(14)

loop_
_atom_type_symbol
_atom_type_description
_atom_type_scat_dispersion_real
_atom_type_scat_dispersion_imag
_atom_type_scat_source
C C 0.0033 0.0016 'International Tables Vol C Tables 4.2.6.8 and 6.1.1.4'
H H 0.0000 0.0000 'International Tables Vol C Tables 4.2.6.8 and 6.1.1.4'
N N 0.0061 0.0033 'International Tables Vol C Tables 4.2.6.8 and 6.1.1.4'
O O 0.0106 0.0060 'International Tables Vol C Tables 4.2.6.8 and 6.1.1.4'
S S 0.1246 0.1234 'International Tables Vol C Tables 4.2.6.8 and 6.1.1.4'

loop_
_geom_angle_atom_site_label_1
_geom_angle_atom_site_label_2
_geom_angle_atom_site_label_3
_geom_angle
C14 N5 C18 117.67(15)
C19 N6 C20 123.56(16)
C12 N4 C13 125.59(16)
C10 N2 C6 118.65(15)
C5 N1 C4 123.72(16)
C12 N3 C11 124.64(16)
N2 C6 C7 122.72(17)
N2 C6 C5 116.47(15)
C7 C6 C5 120.80(16)
C6 C7 C8 118.22(17)
N5 C18 C17 123.95(16)
N5 C18 C19 116.20(15)
C17 C18 C19 119.85(16)
N5 C14 C15 121.96(16)
N5 C14 C13 116.33(16)
C15 C14 C13 121.72(16)
O2 C19 N6 123.91(16)
O2 C19 C18 120.52(16)
N6 C19 C18 115.57(15)
N3 C11 C10 109.40(15)
O1 C5 N1 124.41(17)
O1 C5 C6 120.76(16)
N1 C5 C6 114.83(15)
N2 C10 C9 122.08(16)
N2 C10 C11 116.95(15)
C9 C10 C11 120.97(16)
C18 C17 C16 117.86(17)
N3 C12 N4 113.92(16)
N3 C12 S1 122.57(13)
N4 C12 S1 123.50(14)
C15 C16 C17 119.00(18)
N4 C13 C14 112.33(15)
N6 C20 C21 112.00(15)
C16 C15 C14 119.55(17)
C9 C8 C7 119.67(17)
C20 C21 C22 112.90(16)
C8 C9 C10 118.64(18)
C23 C22 C21 113.45(17)
C4 C3 C2 111.88(17)
N1 C4 C3 113.38(16)
C1 C2 C3 112.69(18)

loop_
_geom_bond_atom_site_label_1
_geom_bond_atom_site_label_2
_geom_bond_distance
S1 C12 1.6833(18)
O2 C19 1.248(2)
N5 C14 1.337(2)
N5 C18 1.346(2)
O1 C5 1.233(2)
N6 C19 1.326(2)
N6 C20 1.461(2)
N4 C12 1.353(2)
N4 C13 1.447(2)
N2 C10 1.335(2)
N2 C6 1.349(2)
N1 C5 1.331(2)
N1 C4 1.454(2)
N3 C12 1.343(2)
N3 C11 1.449(2)
C6 C7 1.381(3)
C6 C5 1.511(3)
C7 C8 1.388(3)
C18 C17 1.380(3)
C18 C19 1.505(2)
C14 C15 1.399(3)
C14 C13 1.510(3)
C11 C10 1.515(2)
C10 C9 1.396(2)
C17 C16 1.391(3)
C16 C15 1.373(3)
C20 C21 1.518(3)
C8 C9 1.380(3)
C21 C22 1.525(3)
C22 C23 1.522(3)
C3 C4 1.518(3)
C3 C2 1.529(3)
C2 C1 1.510(3)

loop_
_geom_hbond_atom_site_label_D
_geom_hbond_atom_site_label_H
_geom_hbond_atom_site_label_A
_geom_hbond_distance_DH
_geom_hbond_distance_HA
_geom_hbond_distance_DA
_geom_hbond_angle_DHA
_geom_hbond_site_symmetry_A
N1 H1N N2 0.86(2) 2.23(2) 2.674(2) 111.5(16) .
N1 H1N O2 0.86(2) 2.24(2) 2.978(2) 144.3(18) 2_766
N6 H6N N5 0.86(2) 2.23(2) 2.674(2) 112.4(18) .
N4 HN4 O2 0.85(2) 2.09(2) 2.897(2) 157.5(19) 2_766
N3 HN3 N2 0.86(2) 2.20(2) 2.629(2) 110.4(18) .
N3 HN3 O2 0.86(2) 2.34(2) 3.089(2) 145.9(19) 2_766
